data_4508230
loop_
_publ_author_name
'Gautier, Romain'
'Poeppelmeier, Kenneth R.'

_publ_section_title
;
 Alignment of Acentric Units in Infinite Chains: A &#x201C;Lock and
 Key&#x201D; Model
;
_journal_issue 9
_journal_name_full 'Crystal Growth &amp; Design'
_journal_page_first 4084
_journal_paper_doi 10.1021/cg400908f
_journal_volume 13
_journal_year 2013
_chemical_compound_source 'synthesis as described'
_chemical_formula_moiety 'C10 H12 Cu F5 N2 Nb O3 '
_chemical_formula_sum 'C10 H12 Cu F5 N2 Nb O3'
_chemical_formula_weight 459.67
_space_group_IT_number 62
_symmetry_cell_setting orthorhombic
_symmetry_Int_Tables_number 62
_symmetry_space_group_name_Hall '-P 2ac 2n'
_symmetry_space_group_name_H-M 'P n m a'
_atom_sites_solution_hydrogens geom
_atom_sites_solution_primary direct
_atom_sites_solution_secondary difmap
_audit_conform_dict_location ftp://ftp.iucr.org/pub/cif_core.dic
_audit_conform_dict_name cif_core.dic
_audit_conform_dict_version 2.4
_audit_creation_date 2012-02-14T15:38:50-00:00
_audit_creation_method 'WinGX routine CIF_UPDATE'
_cell_angle_alpha 90
_cell_angle_beta 90
_cell_angle_gamma 90
_cell_formula_units_Z 4
_cell_length_a 7.8427(3)
_cell_length_b 14.3190(5)
_cell_length_c 12.3773(4)
_cell_measurement_reflns_used 8662
_cell_measurement_temperature 100(2)
_cell_measurement_theta_max 36.3401
_cell_measurement_theta_min 2.9614
_cell_measurement_wavelength 0.71073
_cell_volume 1389.97(8)
_computing_cell_refinement 'SAINT V7.68A integration software'
_computing_data_collection 'Bruker APEX2 software'
_computing_data_reduction 'SORTAV (Blessing, 1995)'
_computing_molecular_graphics 'Ortep-3 for Windows (Farrugia, 1997)'
_computing_publication_material 'WinGX publication routines (Farrugia, 1999)'
_computing_structure_refinement 'SHELXL-97 (Sheldrick, 1997)'
_diffrn_ambient_temperature 100(2)
_diffrn_detector 'APEX-II CCD'
_diffrn_measured_fraction_theta_full 0.998
_diffrn_measured_fraction_theta_max 0.975
_diffrn_measurement_device '\k-geometry diffractometer'
_diffrn_measurement_device_type 'Bruker APEX-II'
_diffrn_measurement_method '\f or \w oscillation scans'
_diffrn_orient_matrix_type 'x-axis to radiation source'
_diffrn_orient_matrix_UB_11 0.510773E-2
_diffrn_orient_matrix_UB_12 0.553096E-1
_diffrn_orient_matrix_UB_13 -0.508298E-1
_diffrn_orient_matrix_UB_21 -0.462312E-2
_diffrn_orient_matrix_UB_22 -0.587314E-1
_diffrn_orient_matrix_UB_23 -0.478907E-1
_diffrn_orient_matrix_UB_31 -0.12732
_diffrn_orient_matrix_UB_32 0.435147E-2
_diffrn_orient_matrix_UB_33 -0.300196E-3
_diffrn_radiation_monochromator graphite
_diffrn_radiation_probe x-ray
_diffrn_radiation_type MoK\a
_diffrn_radiation_wavelength 0.71069
_diffrn_reflns_av_R_equivalents 0.0176
_diffrn_reflns_av_unetI/netI 0.0165
_diffrn_reflns_limit_h_max 9
_diffrn_reflns_limit_h_min -13
_diffrn_reflns_limit_k_max 23
_diffrn_reflns_limit_k_min -22
_diffrn_reflns_limit_l_max 20
_diffrn_reflns_limit_l_min -20
_diffrn_reflns_number 13460
_diffrn_reflns_theta_full 25
_diffrn_reflns_theta_max 36.34
_diffrn_reflns_theta_min 2.17
_diffrn_source 'sealed x-ray tube'
_exptl_absorpt_coefficient_mu 2.425
_exptl_absorpt_correction_T_max 0.747
_exptl_absorpt_correction_T_min 0.656
_exptl_absorpt_correction_type multi-scan
_exptl_absorpt_process_details
;
SADABS-2008/1 - Bruker AXS area detector scaling and absorption correction
;
_exptl_crystal_colour blue
_exptl_crystal_density_diffrn 2.197
_exptl_crystal_density_method 'not measured'
_exptl_crystal_description rectangular
_exptl_crystal_F_000 900
_exptl_crystal_size_max 0.408
_exptl_crystal_size_mid 0.124
_exptl_crystal_size_min 0.08
_refine_diff_density_max 1.875
_refine_diff_density_min -1.188
_refine_diff_density_rms 0.089
_refine_ls_extinction_coef 0.0030(3)
_refine_ls_extinction_expression Fc^*^=kFc[1+0.001xFc^2^\l^3^/sin(2\q)]^-1/4^
_refine_ls_extinction_method SHELXL
_refine_ls_goodness_of_fit_ref 1.047
_refine_ls_hydrogen_treatment refall
_refine_ls_matrix_type full
_refine_ls_number_parameters 131
_refine_ls_number_reflns 3397
_refine_ls_number_restraints 0
_refine_ls_restrained_S_all 1.047
_refine_ls_R_factor_all 0.0237
_refine_ls_R_factor_gt 0.0214
_refine_ls_shift/su_max 0.001
_refine_ls_shift/su_mean 0
_refine_ls_structure_factor_coef Fsqd
_refine_ls_weighting_details 'calc w=1/[\s^2^(Fo^2^)+(0.0277P)^2^+1.0568P] where P=(Fo^2^+2Fc^2^)/3'
_refine_ls_weighting_scheme calc
_refine_ls_wR_factor_gt 0.0571
_refine_ls_wR_factor_ref 0.0583
_reflns_number_gt 3151
_reflns_number_total 3397
_reflns_threshold_expression >2sigma(I)
_cod_data_source_file cg400908f_si_003.cif
_cod_data_source_block rg20e_0m
_cod_original_sg_symbol_Hall '-P 2ac 2n '
_cod_database_code 4508230

loop_
_symmetry_equiv_pos_as_xyz
'x, y, z'
'-x+1/2, -y, z+1/2'
'x+1/2, -y+1/2, -z+1/2'
'-x, y+1/2, -z'
'-x, -y, -z'
'x-1/2, y, -z-1/2'
'-x-1/2, y-1/2, z-1/2'
'x, -y-1/2, z'

loop_
_atom_site_label
_atom_site_type_symbol
_atom_site_fract_x
_atom_site_fract_y
_atom_site_fract_z
_atom_site_U_iso_or_equiv
_atom_site_adp_type
_atom_site_occupancy
_atom_site_symmetry_multiplicity
_atom_site_calc_flag
_atom_site_refinement_flags
Nb1 Nb -0.204148(18) -0.75 -0.055846(11) 0.01421(4) Uani 1 2 d S
Cu1 Cu 0.30755(2) -0.75 -0.038530(15) 0.01043(5) Uani 1 2 d S
O3 O -0.40818(14) -0.75 -0.12950(10) 0.0204(2) Uani 0.33 2 d SP
F3 F -0.40818(14) -0.75 -0.12950(10) 0.0204(2) Uani 0.67 2 d SP
F2 F -0.10099(9) -0.65792(5) -0.16358(5) 0.01388(12) Uani 1 1 d .
F4 F 0.03305(11) -0.75 0.00708(8) 0.01326(16) Uani 1 2 d S
O1 O -0.25795(10) -0.84916(6) 0.03494(7) 0.01964(15) Uani 0.33 1 d P
F1 F -0.25795(10) -0.84916(6) 0.03494(7) 0.01964(15) Uani 0.67 1 d P
N1 N 0.36686(11) -0.65898(6) 0.07659(7) 0.01049(13) Uani 1 1 d .
OW1 O 0.24591(10) -0.65063(6) -0.14437(6) 0.01268(13) Uani 1 1 d .
C4 C 0.40781(14) -0.50801(8) 0.15352(9) 0.01469(17) Uani 1 1 d .
C2 C 0.47337(14) -0.64472(8) 0.25694(8) 0.01310(17) Uani 1 1 d .
C3 C 0.46648(15) -0.54808(8) 0.24853(8) 0.01513(18) Uani 1 1 d .
C1 C 0.42278(12) -0.69854(7) 0.16924(8) 0.01030(14) Uani 1 1 d .
C5 C 0.35853(13) -0.56587(8) 0.06916(8) 0.01269(16) Uani 1 1 d .
H2 H 0.517(2) -0.6728(13) 0.3196(14) 0.019(4) Uiso 1 1 d .
H4 H 0.401(2) -0.4458(13) 0.1466(15) 0.019(4) Uiso 1 1 d .
H3 H 0.498(2) -0.5084(12) 0.3093(14) 0.018(4) Uiso 1 1 d .
H5 H 0.319(2) -0.5390(14) 0.0036(15) 0.017(4) Uiso 1 1 d .
HW2 H 0.297(3) -0.6529(17) -0.1996(19) 0.036(6) Uiso 1 1 d .
HW1 H 0.149(3) -0.6553(15) -0.1558(17) 0.029(5) Uiso 1 1 d .

loop_
_atom_site_aniso_label
_atom_site_aniso_U_11
_atom_site_aniso_U_22
_atom_site_aniso_U_33
_atom_site_aniso_U_23
_atom_site_aniso_U_13
_atom_site_aniso_U_12
Nb1 0.01330(6) 0.01681(7) 0.01252(6) 0 0.00446(4) 0
Cu1 0.01204(8) 0.01016(8) 0.00910(7) 0 -0.00263(5) 0
O3 0.0121(4) 0.0250(5) 0.0241(5) 0 -0.0046(4) 0
F3 0.0121(4) 0.0250(5) 0.0241(5) 0 -0.0046(4) 0
F2 0.0148(3) 0.0145(3) 0.0124(2) 0.0025(2) -0.0010(2) -0.0009(2)
F4 0.0089(3) 0.0197(4) 0.0112(3) 0 -0.0002(3) 0
O1 0.0162(3) 0.0254(4) 0.0173(3) 0.0086(3) 0.0014(3) -0.0053(3)
F1 0.0162(3) 0.0254(4) 0.0173(3) 0.0086(3) 0.0014(3) -0.0053(3)
N1 0.0101(3) 0.0109(3) 0.0104(3) 0.0005(3) -0.0004(3) -0.0002(3)
OW1 0.0119(3) 0.0155(3) 0.0106(3) 0.0021(2) -0.0003(2) -0.0001(3)
C4 0.0173(4) 0.0113(4) 0.0154(4) -0.0010(3) -0.0001(3) 0.0001(3)
C2 0.0150(4) 0.0134(4) 0.0109(3) -0.0009(3) -0.0014(3) -0.0001(3)
C3 0.0184(4) 0.0133(4) 0.0137(4) -0.0028(3) -0.0011(3) -0.0004(4)
C1 0.0100(3) 0.0111(4) 0.0098(3) 0.0000(3) 0.0003(3) -0.0002(3)
C5 0.0139(4) 0.0112(4) 0.0130(4) 0.0011(3) -0.0002(3) 0.0005(3)

loop_
_atom_type_symbol
_atom_type_description
_atom_type_scat_dispersion_real
_atom_type_scat_dispersion_imag
_atom_type_scat_source
C C 0.0033 0.0016 'International Tables Vol C Tables 4.2.6.8 and 6.1.1.4'
N N 0.0061 0.0033 'International Tables Vol C Tables 4.2.6.8 and 6.1.1.4'
O O 0.0106 0.006 'International Tables Vol C Tables 4.2.6.8 and 6.1.1.4'
F F 0.0171 0.0103 'International Tables Vol C Tables 4.2.6.8 and 6.1.1.4'
Cu Cu 0.3201 1.2651 'International Tables Vol C Tables 4.2.6.8 and 6.1.1.4'
Nb Nb -2.0727 0.6215 'International Tables Vol C Tables 4.2.6.8 and 6.1.1.4'
H H 0 0 'International Tables Vol C Tables 4.2.6.8 and 6.1.1.4'

loop_
_geom_angle_atom_site_label_1
_geom_angle_atom_site_label_2
_geom_angle_atom_site_label_3
_geom_angle
_geom_angle_site_symmetry_1
_geom_angle_site_symmetry_3
O3 Nb1 F1 95.85(4) . 8_545
O3 Nb1 O1 95.85(4) . 8_545
F1 Nb1 O1 0.00(5) 8_545 8_545
O3 Nb1 O1 95.85(4) . .
F1 Nb1 O1 99.58(6) 8_545 .
O1 Nb1 O1 99.58(6) 8_545 .
O3 Nb1 F4 173.05(5) . .
F1 Nb1 F4 88.62(3) 8_545 .
O1 Nb1 F4 88.62(3) 8_545 .
O1 Nb1 F4 88.62(3) . .
O3 Nb1 F2 91.20(3) . .
F1 Nb1 F2 89.51(3) 8_545 .
O1 Nb1 F2 89.51(3) 8_545 .
O1 Nb1 F2 167.83(3) . .
F4 Nb1 F2 83.50(3) . .
O3 Nb1 F2 91.20(3) . 8_545
F1 Nb1 F2 167.83(3) 8_545 8_545
O1 Nb1 F2 167.83(3) 8_545 8_545
O1 Nb1 F2 89.51(3) . 8_545
F4 Nb1 F2 83.50(3) . 8_545
F2 Nb1 F2 80.42(4) . 8_545
N1 Cu1 N1 82.01(5) 8_545 .
N1 Cu1 OW1 175.20(4) 8_545 .
N1 Cu1 OW1 93.44(3) . .
N1 Cu1 OW1 93.44(3) 8_545 8_545
N1 Cu1 OW1 175.20(4) . 8_545
OW1 Cu1 OW1 91.07(5) . 8_545
N1 Cu1 F4 92.55(3) 8_545 .
N1 Cu1 F4 92.55(3) . .
OW1 Cu1 F4 86.11(3) . .
OW1 Cu1 F4 86.11(3) 8_545 .
Nb1 F4 Cu1 142.59(5) . .
C5 N1 C1 119.44(9) . .
C5 N1 Cu1 126.37(7) . .
C1 N1 Cu1 114.18(7) . .
Cu1 OW1 HW2 114.6(17) . .
Cu1 OW1 HW1 107.2(16) . .
HW2 OW1 HW1 109(2) . .
C3 C4 C5 118.90(10) . .
C3 C4 H4 120.9(12) . .
C5 C4 H4 120.2(12) . .
C3 C2 C1 118.89(10) . .
C3 C2 H2 120.2(11) . .
C1 C2 H2 120.8(11) . .
C4 C3 C2 119.25(10) . .
C4 C3 H3 119.8(10) . .
C2 C3 H3 120.9(10) . .
N1 C1 C2 121.54(10) . .
N1 C1 C1 114.76(6) . 8_545
C2 C1 C1 123.69(6) . 8_545
N1 C5 C4 121.98(10) . .
N1 C5 H5 118.5(12) . .
C4 C5 H5 119.5(12) . .

loop_
_geom_bond_atom_site_label_1
_geom_bond_atom_site_label_2
_geom_bond_distance
_geom_bond_site_symmetry_2
Nb1 O3 1.8416(11) .
Nb1 F1 1.8592(8) 8_545
Nb1 O1 1.8592(8) 8_545
Nb1 O1 1.8592(8) .
Nb1 F4 2.0168(9) .
Nb1 F2 2.0423(7) .
Nb1 F2 2.0423(7) 8_545
Cu1 N1 1.9862(9) 8_545
Cu1 N1 1.9862(9) .
Cu1 OW1 1.9936(8) .
Cu1 OW1 1.9936(8) 8_545
Cu1 F4 2.2256(9) .
N1 C5 1.3380(14) .
N1 C1 1.3521(13) .
OW1 HW2 0.79(2) .
OW1 HW1 0.78(2) .
C4 C3 1.3871(16) .
C4 C5 1.3879(15) .
C4 H4 0.896(19) .
C2 C3 1.3888(17) .
C2 C1 1.3890(14) .
C2 H2 0.938(18) .
C3 H3 0.975(17) .
C1 C1 1.474(2) 8_545
C5 H5 0.951(19) .
